data_2218087
loop_
_publ_author_name
'Zhou, Jin'
'Wang, Qibao'
'Sun, Hongjian'

_publ_section_title Di-\m-chlorido-bis({9-[(2,6-diisopropylphenyl)iminomethyl]anthracen-1-yl}palladium(II))
_journal_coeditor_code CS2073
_journal_issue 5
_journal_name_full 'Acta Crystallographica Section E'
_journal_page_first m688
_journal_paper_doi 10.1107/S1600536808010301
_journal_volume 64
_journal_year 2008
_chemical_formula_iupac '[Pd2 Cl2 (C27 H26 N)2]'
_chemical_formula_moiety 'C54 H52 Cl2 N2 Pd2'
_chemical_formula_sum 'C54 H52 Cl2 N2 Pd2'
_chemical_formula_weight 1012.68
_chemical_name_systematic
;
Di-\m-chlorido-bis({9-[(2,6-diisopropylphenyl)iminomethyl]anthracen-1-
yl}palladium(II))
;
_space_group_IT_number 14
_symmetry_cell_setting monoclinic
_symmetry_space_group_name_Hall '-P 2yn'
_symmetry_space_group_name_H-M 'P 1 21/n 1'
_atom_sites_solution_hydrogens geom
_atom_sites_solution_primary direct
_atom_sites_solution_secondary difmap
_audit_creation_method SHELXL-97
_cell_angle_alpha 90.00
_cell_angle_beta 110.364(2)
_cell_angle_gamma 90.00
_cell_formula_units_Z 2
_cell_length_a 12.3002(4)
_cell_length_b 12.9836(4)
_cell_length_c 15.4558(5)
_cell_measurement_reflns_used 2187
_cell_measurement_temperature 298(2)
_cell_measurement_theta_max 18.80
_cell_measurement_theta_min 2.36
_cell_volume 2314.04(13)
_computing_cell_refinement 'SMART (Bruker, 1997)'
_computing_data_collection 'SMART (Bruker, 1997)'
_computing_data_reduction 'SAINT (Bruker, 1997)'
_computing_molecular_graphics 'SHELXTL (Sheldrick, 2008)'
_computing_publication_material 'SHELXTL (Sheldrick, 2008)'
_computing_structure_refinement 'SHELXL97 (Sheldrick, 2008)'
_computing_structure_solution 'SHELXS97 (Sheldrick, 2008)'
_diffrn_ambient_temperature 298(2)
_diffrn_measured_fraction_theta_full 0.998
_diffrn_measured_fraction_theta_max 0.998
_diffrn_measurement_device_type 'Bruker SMART APEXII'
_diffrn_measurement_method '\f and \w'
_diffrn_radiation_monochromator graphite
_diffrn_radiation_source 'fine-focus sealed tube'
_diffrn_radiation_type MoK\a
_diffrn_radiation_wavelength 0.71073
_diffrn_reflns_av_R_equivalents 0.1012
_diffrn_reflns_av_sigmaI/netI 0.1128
_diffrn_reflns_limit_h_max 14
_diffrn_reflns_limit_h_min -16
_diffrn_reflns_limit_k_max 16
_diffrn_reflns_limit_k_min -16
_diffrn_reflns_limit_l_max 20
_diffrn_reflns_limit_l_min -19
_diffrn_reflns_number 27723
_diffrn_reflns_theta_full 27.53
_diffrn_reflns_theta_max 27.53
_diffrn_reflns_theta_min 1.83
_exptl_absorpt_coefficient_mu 0.931
_exptl_absorpt_correction_T_max 0.8730
_exptl_absorpt_correction_T_min 0.8357
_exptl_absorpt_correction_type multi-scan
_exptl_absorpt_process_details '(SADABS; Sheldrick, 1996)'
_exptl_crystal_colour orange
_exptl_crystal_density_diffrn 1.453
_exptl_crystal_density_method 'not measured'
_exptl_crystal_description block
_exptl_crystal_F_000 1032
_exptl_crystal_size_max 0.20
_exptl_crystal_size_mid 0.18
_exptl_crystal_size_min 0.15
_refine_diff_density_max 0.580
_refine_diff_density_min -0.538
_refine_ls_extinction_method none
_refine_ls_goodness_of_fit_ref 0.939
_refine_ls_hydrogen_treatment constr
_refine_ls_matrix_type full
_refine_ls_number_parameters 271
_refine_ls_number_reflns 5320
_refine_ls_number_restraints 0
_refine_ls_restrained_S_all 0.939
_refine_ls_R_factor_all 0.1542
_refine_ls_R_factor_gt 0.0497
_refine_ls_shift/su_max 0.000
_refine_ls_shift/su_mean 0.000
_refine_ls_structure_factor_coef Fsqd
_refine_ls_weighting_details 'calc w=1/[\s^2^(Fo^2^)+(0.0537P)^2^] where P=(Fo^2^+2Fc^2^)/3'
_refine_ls_weighting_scheme calc
_refine_ls_wR_factor_gt 0.0960
_refine_ls_wR_factor_ref 0.1308
_reflns_number_gt 2428
_reflns_number_total 5320
_reflns_threshold_expression I>2\s(I)
_cod_data_source_file cs2073.cif
_cod_data_source_block I
_cod_depositor_comments
;
The following automatic conversions were performed:
'_symmetry_cell_setting' value 'Monoclinic' changed to 'monoclinic'
according to '/home/saulius/struct/CIF-dictionaries/cif_core.dic'
dictionary named 'cif_core.dic' version 2.4.1 from 2010-06-29.

Automatic conversion script
Id: cif_fix_enum 1527 2010-12-29 10:47:43Z saulius 

The following automatic conversions were performed:

'_symmetry_cell_setting' value 'Monoclinic' changed to 'monoclinic'
according to /home/saulius/struct/CIF-dictionaries/cif_core.dic
dictionary named 'cif_core.dic' version 2.4.1 from 2010-06-29.

Automatic conversion script
Id: cif_fix_values 1715 2011-07-08 13:25:40Z adriana 
;
_cod_original_sg_symbol_H-M 'P 21/n'
_cod_database_code 2218087
_cod_database_fobs_code 2218087

loop_
_symmetry_equiv_pos_as_xyz
'x, y, z'
'-x+1/2, y+1/2, -z+1/2'
'-x, -y, -z'
'x-1/2, -y-1/2, z-1/2'

loop_
_atom_site_type_symbol
_atom_site_label
_atom_site_fract_x
_atom_site_fract_y
_atom_site_fract_z
_atom_site_U_iso_or_equiv
_atom_site_adp_type
_atom_site_calc_flag
_atom_site_refinement_flags
_atom_site_occupancy
Pd Pd1 0.40636(3) 0.49507(3) 0.06810(3) 0.04914(17) Uani d . 1
C C27 0.1926(4) 0.4388(4) 0.1521(3) 0.0411(13) Uani d . 1
Cl Cl3 0.57537(14) 0.40623(14) 0.05309(12) 0.0827(6) Uani d . 1
N N1 0.3915(3) 0.3993(3) 0.1645(3) 0.0395(10) Uani d . 1
C C26 0.3002(4) 0.3840(4) 0.1860(3) 0.0426(13) Uani d . 1
H H26A 0.3049 0.3316 0.2282 0.051 Uiso calc R 1
C C25 0.0810(4) 0.5956(4) 0.0888(4) 0.0485(14) Uani d . 1
C C24 0.1851(4) 0.5348(4) 0.1064(3) 0.0400(13) Uani d . 1
C C23 0.2731(4) 0.5759(4) 0.0773(3) 0.0466(14) Uani d . 1
C C22 0.0973(4) 0.4010(4) 0.1764(4) 0.0496(14) Uani d . 1
C C21 0.5028(4) 0.2374(4) 0.1872(3) 0.0429(13) Uani d . 1
C C20 0.1011(5) 0.3082(5) 0.2267(4) 0.0666(18) Uani d . 1
H H20A 0.1682 0.2684 0.2455 0.080 Uiso calc R 1
C C19 0.5995(5) 0.1817(4) 0.2388(4) 0.0545(16) Uani d . 1
H H19A 0.6084 0.1145 0.2217 0.065 Uiso calc R 1
C C18 -0.0089(5) 0.4584(5) 0.1491(4) 0.0492(14) Uani d . 1
C C17 0.5775(4) 0.3840(4) 0.2893(4) 0.0447(13) Uani d . 1
C C16 0.4925(4) 0.3376(4) 0.2149(3) 0.0414(13) Uani d . 1
C C15 0.5675(5) 0.4939(4) 0.3150(4) 0.0560(15) Uani d . 1
H H15A 0.5160 0.5288 0.2597 0.067 Uiso calc R 1
C C14 -0.0114(5) 0.5520(5) 0.1076(4) 0.0573(16) Uani d . 1
H H14A -0.0803 0.5892 0.0907 0.069 Uiso calc R 1
C C13 0.6832(5) 0.2241(5) 0.3152(4) 0.0572(16) Uani d . 1
H H13A 0.7471 0.1854 0.3500 0.069 Uiso calc R 1
C C12 0.2641(5) 0.6770(5) 0.0496(4) 0.0666(18) Uani d . 1
H H12A 0.3250 0.7058 0.0353 0.080 Uiso calc R 1
C C11 0.0777(6) 0.6980(5) 0.0583(4) 0.0668(18) Uani d . 1
H H11A 0.0115 0.7372 0.0498 0.080 Uiso calc R 1
C C10 0.1665(6) 0.7400(5) 0.0415(5) 0.077(2) Uani d . 1
H H10A 0.1651 0.8090 0.0249 0.092 Uiso calc R 1
C C9 0.6706(5) 0.3239(5) 0.3391(4) 0.0572(16) Uani d . 1
H H9A 0.7269 0.3521 0.3907 0.069 Uiso calc R 1
C C8 0.4119(5) 0.1866(4) 0.1027(4) 0.0578(16) Uani d . 1
H H8A 0.3638 0.2416 0.0650 0.069 Uiso calc R 1
C C7 -0.1044(5) 0.4211(5) 0.1699(5) 0.0684(19) Uani d . 1
H H7A -0.1740 0.4571 0.1494 0.082 Uiso calc R 1
C C6 0.0057(5) 0.2770(5) 0.2479(5) 0.081(2) Uani d . 1
H H6A 0.0096 0.2172 0.2819 0.097 Uiso calc R 1
C C5 -0.0964(6) 0.3348(6) 0.2185(6) 0.087(2) Uani d . 1
H H5A -0.1599 0.3128 0.2331 0.105 Uiso calc R 1
C C4 0.3321(5) 0.1145(5) 0.1306(5) 0.095(2) Uani d . 1
H H4A 0.2759 0.0854 0.0763 0.142 Uiso calc R 1
H H4B 0.2931 0.1525 0.1645 0.142 Uiso calc R 1
H H4C 0.3771 0.0603 0.1687 0.142 Uiso calc R 1
C C3 0.5130(7) 0.5030(5) 0.3888(5) 0.101(2) Uani d . 1
H H3A 0.4396 0.4681 0.3688 0.152 Uiso calc R 1
H H3B 0.5015 0.5744 0.3994 0.152 Uiso calc R 1
H H3C 0.5633 0.4723 0.4450 0.152 Uiso calc R 1
C C2 0.4703(6) 0.1313(6) 0.0437(5) 0.103(3) Uani d . 1
H H2A 0.5176 0.1792 0.0252 0.154 Uiso calc R 1
H H2B 0.4122 0.1033 -0.0102 0.154 Uiso calc R 1
H H2C 0.5180 0.0766 0.0787 0.154 Uiso calc R 1
C C1 0.6817(6) 0.5514(5) 0.3466(5) 0.095(2) Uani d . 1
H H1A 0.7167 0.5465 0.3001 0.143 Uiso calc R 1
H H1B 0.7326 0.5217 0.4030 0.143 Uiso calc R 1
H H1C 0.6682 0.6225 0.3567 0.143 Uiso calc R 1

loop_
_atom_site_aniso_label
_atom_site_aniso_U_11
_atom_site_aniso_U_22
_atom_site_aniso_U_33
_atom_site_aniso_U_12
_atom_site_aniso_U_13
_atom_site_aniso_U_23
Pd1 0.0378(2) 0.0662(3) 0.0482(3) 0.0092(2) 0.02099(18) 0.0192(2)
C27 0.040(3) 0.051(4) 0.037(3) 0.002(3) 0.018(3) -0.004(3)
Cl3 0.0636(10) 0.1143(14) 0.0903(13) 0.0401(10) 0.0520(10) 0.0621(11)
N1 0.034(2) 0.043(3) 0.042(3) 0.0013(19) 0.014(2) 0.007(2)
C26 0.038(3) 0.043(3) 0.049(3) 0.003(2) 0.017(3) 0.010(3)
C25 0.043(3) 0.060(4) 0.044(3) 0.004(3) 0.018(3) -0.004(3)
C24 0.037(3) 0.053(4) 0.033(3) 0.003(2) 0.016(2) -0.003(2)
C23 0.051(3) 0.045(4) 0.044(3) 0.006(3) 0.016(3) 0.007(3)
C22 0.045(3) 0.056(4) 0.053(4) 0.001(3) 0.022(3) -0.002(3)
C21 0.039(3) 0.059(4) 0.036(3) 0.005(3) 0.020(3) 0.010(3)
C20 0.045(4) 0.068(4) 0.088(5) -0.004(3) 0.026(3) 0.009(4)
C19 0.048(4) 0.049(4) 0.074(5) 0.010(3) 0.031(3) 0.012(3)
C18 0.043(3) 0.059(4) 0.050(4) 0.006(3) 0.021(3) -0.005(3)
C17 0.038(3) 0.060(4) 0.038(3) -0.005(3) 0.015(3) 0.010(3)
C16 0.035(3) 0.058(4) 0.038(3) 0.007(3) 0.022(3) 0.016(3)
C15 0.056(3) 0.057(4) 0.050(3) -0.008(3) 0.012(3) -0.002(3)
C14 0.052(4) 0.070(4) 0.051(4) 0.015(3) 0.020(3) -0.008(3)
C13 0.043(3) 0.067(4) 0.059(4) 0.004(3) 0.014(3) 0.022(3)
C12 0.071(4) 0.074(5) 0.064(4) 0.009(4) 0.036(4) 0.013(4)
C11 0.081(5) 0.062(4) 0.070(5) 0.024(4) 0.042(4) 0.007(4)
C10 0.102(6) 0.052(4) 0.090(5) 0.021(4) 0.051(5) 0.023(4)
C9 0.049(4) 0.071(5) 0.045(4) -0.010(3) 0.009(3) 0.010(3)
C8 0.055(4) 0.055(4) 0.057(4) 0.004(3) 0.012(3) -0.003(3)
C7 0.044(4) 0.079(5) 0.089(5) -0.001(3) 0.033(4) -0.024(4)
C6 0.065(4) 0.077(5) 0.109(6) -0.013(4) 0.041(4) 0.014(4)
C5 0.052(4) 0.091(6) 0.139(7) -0.011(4) 0.058(5) -0.012(5)
C4 0.068(5) 0.108(6) 0.096(6) -0.031(4) 0.013(4) -0.006(5)
C3 0.130(7) 0.079(5) 0.116(6) -0.017(5) 0.070(6) -0.033(5)
C2 0.079(5) 0.122(7) 0.097(6) 0.011(4) 0.018(5) -0.048(5)
C1 0.085(6) 0.072(5) 0.124(7) -0.022(4) 0.030(5) -0.003(5)

loop_
_atom_type_symbol
_atom_type_description
_atom_type_scat_dispersion_real
_atom_type_scat_dispersion_imag
_atom_type_scat_source
C C 0.0033 0.0016 'International Tables Vol C Tables 4.2.6.8 and 6.1.1.4'
H H 0.0000 0.0000 'International Tables Vol C Tables 4.2.6.8 and 6.1.1.4'
Cl Cl 0.1484 0.1585 'International Tables Vol C Tables 4.2.6.8 and 6.1.1.4'
Pd Pd -0.9988 1.0072 'International Tables Vol C Tables 4.2.6.8 and 6.1.1.4'
N N 0.0061 0.0033 'International Tables Vol C Tables 4.2.6.8 and 6.1.1.4'

loop_
_geom_angle_atom_site_label_1
_geom_angle_atom_site_label_2
_geom_angle_atom_site_label_3
_geom_angle_site_symmetry_1
_geom_angle_site_symmetry_3
_geom_angle
C23 Pd1 N1 . . 89.05(19)
C23 Pd1 Cl3 . 3_665 94.53(16)
N1 Pd1 Cl3 . 3_665 174.64(12)
C23 Pd1 Cl3 . . 176.05(17)
N1 Pd1 Cl3 . . 94.50(12)
Cl3 Pd1 Cl3 3_665 . 82.05(5)
C24 C27 C22 . . 120.8(5)
C24 C27 C26 . . 120.7(4)
C22 C27 C26 . . 118.0(5)
Pd1 Cl3 Pd1 3_665 . 97.95(5)
C26 N1 C16 . . 115.7(4)
C26 N1 Pd1 . . 127.0(3)
C16 N1 Pd1 . . 117.3(3)
N1 C26 C27 . . 127.2(5)
N1 C26 H26A . . 116.4
C27 C26 H26A . . 116.4
C11 C25 C14 . . 121.7(6)
C11 C25 C24 . . 119.9(5)
C14 C25 C24 . . 118.3(5)
C27 C24 C23 . . 124.4(5)
C27 C24 C25 . . 118.2(5)
C23 C24 C25 . . 117.4(5)
C12 C23 C24 . . 118.2(5)
C12 C23 Pd1 . . 117.4(4)
C24 C23 Pd1 . . 124.4(4)
C27 C22 C20 . . 123.8(5)
C27 C22 C18 . . 119.3(5)
C20 C22 C18 . . 116.9(5)
C16 C21 C19 . . 117.7(5)
C16 C21 C8 . . 123.0(5)
C19 C21 C8 . . 119.2(5)
C6 C20 C22 . . 120.4(6)
C6 C20 H20A . . 119.8
C22 C20 H20A . . 119.8
C13 C19 C21 . . 121.3(5)
C13 C19 H19A . . 119.4
C21 C19 H19A . . 119.4
C14 C18 C7 . . 121.9(6)
C14 C18 C22 . . 117.9(5)
C7 C18 C22 . . 120.1(6)
C9 C17 C16 . . 117.1(5)
C9 C17 C15 . . 121.4(5)
C16 C17 C15 . . 121.5(5)
C21 C16 C17 . . 122.4(5)
C21 C16 N1 . . 120.2(5)
C17 C16 N1 . . 117.4(5)
C17 C15 C1 . . 113.7(5)
C17 C15 C3 . . 111.9(5)
C1 C15 C3 . . 108.8(5)
C17 C15 H15A . . 107.4
C1 C15 H15A . . 107.4
C3 C15 H15A . . 107.4
C18 C14 C25 . . 125.0(6)
C18 C14 H14A . . 117.5
C25 C14 H14A . . 117.5
C9 C13 C19 . . 119.1(5)
C9 C13 H13A . . 120.5
C19 C13 H13A . . 120.5
C23 C12 C10 . . 123.5(6)
C23 C12 H12A . . 118.3
C10 C12 H12A . . 118.3
C10 C11 C25 . . 121.7(6)
C10 C11 H11A . . 119.2
C25 C11 H11A . . 119.2
C11 C10 C12 . . 118.3(6)
C11 C10 H10A . . 120.8
C12 C10 H10A . . 120.8
C17 C9 C13 . . 122.3(5)
C17 C9 H9A . . 118.8
C13 C9 H9A . . 118.8
C2 C8 C4 . . 111.4(6)
C2 C8 C21 . . 110.8(5)
C4 C8 C21 . . 111.8(5)
C2 C8 H8A . . 107.5
C4 C8 H8A . . 107.5
C21 C8 H8A . . 107.5
C5 C7 C18 . . 121.0(6)
C5 C7 H7A . . 119.5
C18 C7 H7A . . 119.5
C20 C6 C5 . . 120.5(6)
C20 C6 H6A . . 119.8
C5 C6 H6A . . 119.8
C7 C5 C6 . . 121.0(6)
C7 C5 H5A . . 119.5
C6 C5 H5A . . 119.5
C8 C4 H4A . . 109.5
C8 C4 H4B . . 109.5
H4A C4 H4B . . 109.5
C8 C4 H4C . . 109.5
H4A C4 H4C . . 109.5
H4B C4 H4C . . 109.5
C15 C3 H3A . . 109.5
C15 C3 H3B . . 109.5
H3A C3 H3B . . 109.5
C15 C3 H3C . . 109.5
H3A C3 H3C . . 109.5
H3B C3 H3C . . 109.5
C8 C2 H2A . . 109.5
C8 C2 H2B . . 109.5
H2A C2 H2B . . 109.5
C8 C2 H2C . . 109.5
H2A C2 H2C . . 109.5
H2B C2 H2C . . 109.5
C15 C1 H1A . . 109.5
C15 C1 H1B . . 109.5
H1A C1 H1B . . 109.5
C15 C1 H1C . . 109.5
H1A C1 H1C . . 109.5
H1B C1 H1C . . 109.5

loop_
_geom_bond_atom_site_label_1
_geom_bond_atom_site_label_2
_geom_bond_site_symmetry_2
_geom_bond_distance
Pd1 C23 . 1.992(5)
Pd1 N1 . 1.997(4)
Pd1 Cl3 3_665 2.3440(15)
Pd1 Cl3 . 2.4580(15)
C27 C24 . 1.420(7)
C27 C22 . 1.436(7)
C27 C26 . 1.431(6)
Cl3 Pd1 3_665 2.3440(15)
N1 C26 . 1.292(6)
N1 C16 . 1.456(6)
C26 H26A . 0.9300
C25 C11 . 1.405(7)
C25 C14 . 1.388(7)
C25 C24 . 1.448(7)
C24 C23 . 1.413(7)
C23 C12 . 1.374(7)
C22 C20 . 1.426(7)
C22 C18 . 1.434(7)
C21 C16 . 1.388(7)
C21 C19 . 1.383(7)
C21 C8 . 1.542(7)
C20 C6 . 1.384(7)
C20 H20A . 0.9300
C19 C13 . 1.383(7)
C19 H19A . 0.9300
C18 C14 . 1.370(7)
C18 C7 . 1.407(8)
C17 C9 . 1.378(7)
C17 C16 . 1.394(7)
C17 C15 . 1.498(7)
C15 C1 . 1.514(7)
C15 C3 . 1.516(8)
C15 H15A . 0.9800
C14 H14A . 0.9300
C13 C9 . 1.370(7)
C13 H13A . 0.9300
C12 C10 . 1.421(8)
C12 H12A . 0.9300
C11 C10 . 1.326(8)
C11 H11A . 0.9300
C10 H10A . 0.9300
C9 H9A . 0.9300
C8 C2 . 1.523(8)
C8 C4 . 1.522(8)
C8 H8A . 0.9800
C7 C5 . 1.333(8)
C7 H7A . 0.9300
C6 C5 . 1.396(8)
C6 H6A . 0.9300
C5 H5A . 0.9300
C4 H4A . 0.9600
C4 H4B . 0.9600
C4 H4C . 0.9600
C3 H3A . 0.9600
C3 H3B . 0.9600
C3 H3C . 0.9600
C2 H2A . 0.9600
C2 H2B . 0.9600
C2 H2C . 0.9600
C1 H1A . 0.9600
C1 H1B . 0.9600
C1 H1C . 0.9600
